data_7117805
loop_
_publ_author_name
'Holger Braunschweig'
'Ivo Krummenacher'
'Lisa Mailander'
'Florian Rauch'

_publ_section_title
;
 O,N,B-Containing eight-membered heterocycles by ring expansion of boroles
 with nitrones
;
_journal_name_full Chem.Commun.
_journal_page_first 14513
_journal_paper_doi 10.1039/C5cc05368D
_journal_volume 51
_journal_year 2015
_chemical_formula_moiety 'C45 H40 B N O, C6 H6'
_chemical_formula_sum 'C51 H46 B N O'
_chemical_formula_weight 699.70
_chemical_name_systematic '(4Z,6E)-2-(tert-butyl)-3,4,5,6,7,8-hexaphenyl-3,8-dihydro-1,2,8-oxazaborocine '
_space_group_crystal_system monoclinic
_space_group_IT_number 14
_space_group_name_Hall '-P 2yn'
_space_group_name_H-M_alt 'P 1 21/n 1'
_symmetry_space_group_name_Hall '-P 2yn'
_symmetry_space_group_name_H-M 'P 1 21/n 1'
_atom_sites_solution_hydrogens geom
_atom_sites_solution_secondary iterative
_audit_creation_method SHELXL-2014/6
_audit_update_record
;
2015-06-23 deposited with the CCDC.
2015-08-03 downloaded from the CCDC.
;
_cell_angle_alpha 90
_cell_angle_beta 102.03(4)
_cell_angle_gamma 90
_cell_formula_units_Z 4
_cell_length_a 13.873(6)
_cell_length_b 17.556(4)
_cell_length_c 16.244(10)
_cell_measurement_reflns_used 9936
_cell_measurement_temperature 100(2)
_cell_measurement_theta_max 26.77
_cell_measurement_theta_min 2.46
_cell_volume 3869(3)
_computing_cell_refinement 'Saint+ ver. V8.34A (Bruker AXS)'
_computing_data_collection 'APEX2 ver. 2014.9 (Bruker AXS)'
_computing_data_reduction 'Saint+ ver. V8.34A (Bruker AXS)'
_computing_molecular_graphics 'ShelXLe (Huebschle et all, 2011)'
_computing_publication_material 'SHELXL-2014/6 (Sheldrick, 2014)'
_computing_structure_refinement 'SHELXL-2014/6 (Sheldrick, 2014)'
_computing_structure_solution 'SHELXT (Sheldrick, 2012)'
_diffrn_ambient_temperature 100(2)
_diffrn_detector 'CMOS area detector (Photon 100)'
_diffrn_detector_area_resol_mean 8.333
_diffrn_measured_fraction_theta_full 0.994
_diffrn_measured_fraction_theta_max 0.994
_diffrn_measurement_device_type 'Bruker D8 Quest'
_diffrn_measurement_method '\f and \w scans'
_diffrn_radiation_type MoK\a
_diffrn_radiation_wavelength 0.71073
_diffrn_reflns_av_R_equivalents 0.0352
_diffrn_reflns_av_unetI/netI 0.0203
_diffrn_reflns_laue_measured_fraction_full 0.994
_diffrn_reflns_laue_measured_fraction_max 0.994
_diffrn_reflns_limit_h_max 16
_diffrn_reflns_limit_h_min -17
_diffrn_reflns_limit_k_max 21
_diffrn_reflns_limit_k_min -21
_diffrn_reflns_limit_l_max 20
_diffrn_reflns_limit_l_min -20
_diffrn_reflns_number 62903
_diffrn_reflns_point_group_measured_fraction_full 0.994
_diffrn_reflns_point_group_measured_fraction_max 0.994
_diffrn_reflns_theta_full 26.000
_diffrn_reflns_theta_max 26.372
_diffrn_reflns_theta_min 2.459
_diffrn_source 'microfocus sealed tube (Incoatec ImS)'
_exptl_absorpt_coefficient_mu 0.070
_exptl_absorpt_correction_T_max 0.7454
_exptl_absorpt_correction_T_min 0.6615
_exptl_absorpt_correction_type multi-scan
_exptl_absorpt_process_details 'SadAbs 2014/4 (Bruker AXS)'
_exptl_crystal_colour colourless
_exptl_crystal_density_diffrn 1.201
_exptl_crystal_description block
_exptl_crystal_F_000 1488
_exptl_crystal_recrystallization_method 'Re-crystallisation from solvent: '
_exptl_crystal_size_max 0.197
_exptl_crystal_size_mid 0.151
_exptl_crystal_size_min 0.117
_refine_diff_density_max 0.362
_refine_diff_density_min -0.212
_refine_diff_density_rms 0.044
_refine_ls_extinction_coef .
_refine_ls_extinction_method none
_refine_ls_goodness_of_fit_ref 1.016
_refine_ls_hydrogen_treatment constr
_refine_ls_matrix_type full
_refine_ls_number_parameters 490
_refine_ls_number_reflns 7856
_refine_ls_number_restraints 0
_refine_ls_restrained_S_all 1.016
_refine_ls_R_factor_all 0.0460
_refine_ls_R_factor_gt 0.0388
_refine_ls_shift/su_max 0.001
_refine_ls_shift/su_mean 0.000
_refine_ls_structure_factor_coef Fsqd
_refine_ls_weighting_details 'w=1/[\s^2^(Fo^2^)+(0.0415P)^2^+1.8243P] where P=(Fo^2^+2Fc^2^)/3'
_refine_ls_weighting_scheme calc
_refine_ls_wR_factor_gt 0.0914
_refine_ls_wR_factor_ref 0.0964
_reflns_Friedel_coverage 0.000
_reflns_friedel_fraction_full .
_reflns_friedel_fraction_max .
_reflns_number_gt 6860
_reflns_number_total 7856
_reflns_threshold_expression 'I > 2\s(I)'
_cod_data_source_file c5cc05368d2.cif
_cod_data_source_block 7
_cod_database_code 7117805
_shelx_space_group_comment
;
The symmetry employed for this shelxl refinement is uniquely defined
by the following loop, which should always be used as a source of
symmetry information in preference to the above space-group names.
They are only intended as comments.
;
_shelx_estimated_absorpt_t_min 0.986
_shelx_estimated_absorpt_t_max 0.992
_shelxl_version_number 2014/6

loop_
_space_group_symop_operation_xyz
'x, y, z'
'-x+1/2, y+1/2, -z+1/2'
'-x, -y, -z'
'x-1/2, -y-1/2, z-1/2'

loop_
_atom_site_label
_atom_site_type_symbol
_atom_site_fract_x
_atom_site_fract_y
_atom_site_fract_z
_atom_site_U_iso_or_equiv
_atom_site_adp_type
_atom_site_occupancy
_atom_site_site_symmetry_order
_atom_site_calc_flag
_atom_site_refinement_flags_posn
_atom_site_refinement_flags_adp
_atom_site_refinement_flags_occupancy
_atom_site_disorder_assembly
_atom_site_disorder_group
O1 O 0.35301(6) 0.68804(4) 0.77411(5) 0.01660(17) Uani 1 1 d . . . . .
C1 C 0.51812(8) 0.74080(6) 0.80557(7) 0.0153(2) Uani 1 1 d . . . . .
H1 H 0.5568 0.7195 0.8595 0.018 Uiso 1 1 calc R U . . .
N1 N 0.41384(7) 0.74942(5) 0.81765(6) 0.0164(2) Uani 1 1 d . . . . .
B1 B 0.32786(9) 0.69575(7) 0.68911(8) 0.0153(2) Uani 1 1 d . . . . .
C2 C 0.53109(8) 0.68447(6) 0.73618(7) 0.0150(2) Uani 1 1 d . . . . .
C3 C 0.50849(8) 0.69992(6) 0.65240(7) 0.0148(2) Uani 1 1 d . . . . .
C4 C 0.44378(8) 0.76563(6) 0.61816(7) 0.0149(2) Uani 1 1 d . . . . .
C5 C 0.35507(8) 0.76860(6) 0.64122(7) 0.0149(2) Uani 1 1 d . . . . .
C11 C 0.40350(9) 0.74117(7) 0.90751(7) 0.0218(3) Uani 1 1 d . . . . .
C116 C 0.52653(10) 0.75241(8) 0.30448(9) 0.0309(3) Uani 1 1 d . . . . .
H116 H 0.5691 0.7291 0.3511 0.037 Uiso 1 1 calc R U . . .
C115 C 0.56256(10) 0.80770(8) 0.25781(8) 0.0272(3) Uani 1 1 d . . . . .
H115 H 0.6300 0.8221 0.2724 0.033 Uiso 1 1 calc R U . . .
C114 C 0.50090(10) 0.84176(8) 0.19035(8) 0.0270(3) Uani 1 1 d . . . . .
H114 H 0.5257 0.8797 0.1586 0.032 Uiso 1 1 calc R U . . .
C113 C 0.40253(10) 0.82048(8) 0.16883(9) 0.0315(3) Uani 1 1 d . . . . .
H113 H 0.3599 0.8439 0.1224 0.038 Uiso 1 1 calc R U . . .
C112 C 0.36657(10) 0.76494(8) 0.21511(9) 0.0313(3) Uani 1 1 d . . . . .
H112 H 0.2994 0.7500 0.2002 0.038 Uiso 1 1 calc R U . . .
C111 C 0.42854(10) 0.73136(8) 0.28293(9) 0.0312(3) Uani 1 1 d . . . . .
H111 H 0.4037 0.6936 0.3149 0.037 Uiso 1 1 calc R U . . .
C12 C 0.42393(11) 0.66019(8) 0.94141(8) 0.0303(3) Uani 1 1 d . . . . .
H12A H 0.4170 0.6583 1.0002 0.045 Uiso 1 1 calc R U . . .
H12B H 0.4911 0.6454 0.9380 0.045 Uiso 1 1 calc R U . . .
H12C H 0.3768 0.6250 0.9077 0.045 Uiso 1 1 calc R U . . .
C13 C 0.29771(10) 0.76431(9) 0.90952(9) 0.0334(3) Uani 1 1 d . . . . .
H13A H 0.2891 0.7646 0.9679 0.050 Uiso 1 1 calc R U . . .
H13B H 0.2517 0.7278 0.8766 0.050 Uiso 1 1 calc R U . . .
H13C H 0.2846 0.8153 0.8853 0.050 Uiso 1 1 calc R U . . .
C14 C 0.47462(10) 0.79719(8) 0.96073(8) 0.0268(3) Uani 1 1 d . . . . .
H14A H 0.4624 0.7985 1.0180 0.040 Uiso 1 1 calc R U . . .
H14B H 0.4645 0.8481 0.9357 0.040 Uiso 1 1 calc R U . . .
H14C H 0.5426 0.7809 0.9626 0.040 Uiso 1 1 calc R U . . .
C21 C 0.56194(8) 0.81923(6) 0.79560(7) 0.0161(2) Uani 1 1 d . . . . .
C22 C 0.50486(9) 0.88413(7) 0.77469(7) 0.0189(2) Uani 1 1 d . . . . .
H22 H 0.4351 0.8806 0.7659 0.023 Uiso 1 1 calc R U . . .
C23 C 0.54841(9) 0.95425(7) 0.76647(8) 0.0227(3) Uani 1 1 d . . . . .
H23 H 0.5082 0.9980 0.7517 0.027 Uiso 1 1 calc R U . . .
C24 C 0.65000(10) 0.96084(7) 0.77958(8) 0.0241(3) Uani 1 1 d . . . . .
H24 H 0.6796 1.0087 0.7734 0.029 Uiso 1 1 calc R U . . .
C25 C 0.70784(9) 0.89672(7) 0.80176(8) 0.0246(3) Uani 1 1 d . . . . .
H25 H 0.7776 0.9008 0.8115 0.030 Uiso 1 1 calc R U . . .
C26 C 0.66449(9) 0.82658(7) 0.80978(8) 0.0205(2) Uani 1 1 d . . . . .
H26 H 0.7049 0.7831 0.8251 0.025 Uiso 1 1 calc R U . . .
C31 C 0.57035(8) 0.60863(6) 0.76965(7) 0.0162(2) Uani 1 1 d . . . . .
C32 C 0.65390(9) 0.60147(7) 0.83429(8) 0.0223(3) Uani 1 1 d . . . . .
H32 H 0.6892 0.6458 0.8565 0.027 Uiso 1 1 calc R U . . .
C33 C 0.68614(10) 0.53068(7) 0.86657(8) 0.0261(3) Uani 1 1 d . . . . .
H33 H 0.7437 0.5268 0.9099 0.031 Uiso 1 1 calc R U . . .
C34 C 0.63442(10) 0.46540(7) 0.83569(8) 0.0247(3) Uani 1 1 d . . . . .
H34 H 0.6561 0.4169 0.8580 0.030 Uiso 1 1 calc R U . . .
C35 C 0.55105(9) 0.47154(7) 0.77215(8) 0.0213(3) Uani 1 1 d . . . . .
H35 H 0.5153 0.4271 0.7510 0.026 Uiso 1 1 calc R U . . .
C36 C 0.51951(8) 0.54237(6) 0.73914(7) 0.0175(2) Uani 1 1 d . . . . .
H36 H 0.4625 0.5458 0.6952 0.021 Uiso 1 1 calc R U . . .
C41 C 0.54303(8) 0.65106(6) 0.58888(7) 0.0157(2) Uani 1 1 d . . . . .
C42 C 0.63977(9) 0.62398(7) 0.60312(8) 0.0201(2) Uani 1 1 d . . . . .
H42 H 0.6842 0.6360 0.6543 0.024 Uiso 1 1 calc R U . . .
C43 C 0.67171(9) 0.57967(7) 0.54327(8) 0.0241(3) Uani 1 1 d . . . . .
H43 H 0.7378 0.5617 0.5538 0.029 Uiso 1 1 calc R U . . .
C44 C 0.60784(9) 0.56143(7) 0.46830(8) 0.0233(3) Uani 1 1 d . . . . .
H44 H 0.6298 0.5311 0.4274 0.028 Uiso 1 1 calc R U . . .
C45 C 0.51155(9) 0.58785(7) 0.45343(7) 0.0220(3) Uani 1 1 d . . . . .
H45 H 0.4672 0.5751 0.4025 0.026 Uiso 1 1 calc R U . . .
C46 C 0.47986(9) 0.63295(7) 0.51291(7) 0.0186(2) Uani 1 1 d . . . . .
H46 H 0.4142 0.6517 0.5016 0.022 Uiso 1 1 calc R U . . .
C51 C 0.47888(8) 0.81714(6) 0.55773(7) 0.0162(2) Uani 1 1 d . . . . .
C52 C 0.57557(9) 0.84373(7) 0.57463(8) 0.0216(3) Uani 1 1 d . . . . .
H52 H 0.6194 0.8291 0.6252 0.026 Uiso 1 1 calc R U . . .
C53 C 0.60837(10) 0.89165(8) 0.51794(8) 0.0292(3) Uani 1 1 d . . . . .
H53 H 0.6745 0.9095 0.5301 0.035 Uiso 1 1 calc R U . . .
C54 C 0.54552(11) 0.91338(7) 0.44418(8) 0.0290(3) Uani 1 1 d . . . . .
H54 H 0.5679 0.9469 0.4063 0.035 Uiso 1 1 calc R U . . .
C55 C 0.44961(10) 0.88600(7) 0.42564(8) 0.0264(3) Uani 1 1 d . . . . .
H55 H 0.4064 0.9002 0.3746 0.032 Uiso 1 1 calc R U . . .
C56 C 0.41699(9) 0.83788(7) 0.48171(7) 0.0208(2) Uani 1 1 d . . . . .
H56 H 0.3516 0.8187 0.4683 0.025 Uiso 1 1 calc R U . . .
C61 C 0.28175(8) 0.83128(6) 0.62577(7) 0.0155(2) Uani 1 1 d . . . . .
C62 C 0.30506(9) 0.90760(7) 0.61266(7) 0.0188(2) Uani 1 1 d . . . . .
H62 H 0.3708 0.9208 0.6100 0.023 Uiso 1 1 calc R U . . .
C63 C 0.23380(9) 0.96391(7) 0.60357(8) 0.0224(3) Uani 1 1 d . . . . .
H63 H 0.2509 1.0150 0.5937 0.027 Uiso 1 1 calc R U . . .
C64 C 0.13750(9) 0.94656(7) 0.60864(8) 0.0239(3) Uani 1 1 d . . . . .
H64 H 0.0888 0.9854 0.6019 0.029 Uiso 1 1 calc R U . . .
C65 C 0.11346(9) 0.87202(7) 0.62364(8) 0.0235(3) Uani 1 1 d . . . . .
H65 H 0.0482 0.8597 0.6284 0.028 Uiso 1 1 calc R U . . .
C66 C 0.18444(9) 0.81534(7) 0.63181(7) 0.0195(2) Uani 1 1 d . . . . .
H66 H 0.1667 0.7644 0.6417 0.023 Uiso 1 1 calc R U . . .
C71 C 0.26581(8) 0.62713(6) 0.64326(7) 0.0159(2) Uani 1 1 d . . . . .
C72 C 0.24928(9) 0.56183(7) 0.68828(8) 0.0191(2) Uani 1 1 d . . . . .
H72 H 0.2782 0.5584 0.7465 0.023 Uiso 1 1 calc R U . . .
C73 C 0.19158(9) 0.50240(7) 0.64934(8) 0.0239(3) Uani 1 1 d . . . . .
H73 H 0.1814 0.4586 0.6809 0.029 Uiso 1 1 calc R U . . .
C74 C 0.14860(9) 0.50675(7) 0.56422(8) 0.0237(3) Uani 1 1 d . . . . .
H74 H 0.1082 0.4663 0.5378 0.028 Uiso 1 1 calc R U . . .
C75 C 0.16465(9) 0.57014(7) 0.51779(8) 0.0210(2) Uani 1 1 d . . . . .
H75 H 0.1360 0.5730 0.4594 0.025 Uiso 1 1 calc R U . . .
C76 C 0.22286(8) 0.62938(6) 0.55718(7) 0.0176(2) Uani 1 1 d . . . . .
H76 H 0.2339 0.6725 0.5250 0.021 Uiso 1 1 calc R U . . .

loop_
_atom_site_aniso_label
_atom_site_aniso_U_11
_atom_site_aniso_U_22
_atom_site_aniso_U_33
_atom_site_aniso_U_23
_atom_site_aniso_U_13
_atom_site_aniso_U_12
O1 0.0166(4) 0.0161(4) 0.0162(4) -0.0016(3) 0.0014(3) -0.0041(3)
C1 0.0148(5) 0.0161(5) 0.0147(5) -0.0010(4) 0.0020(4) 0.0012(4)
N1 0.0158(5) 0.0169(5) 0.0163(5) -0.0043(4) 0.0027(4) -0.0041(4)
B1 0.0117(6) 0.0164(6) 0.0178(6) 0.0003(5) 0.0034(5) 0.0033(5)
C2 0.0124(5) 0.0149(5) 0.0175(5) -0.0021(4) 0.0025(4) -0.0007(4)
C3 0.0124(5) 0.0134(5) 0.0184(5) -0.0016(4) 0.0026(4) -0.0017(4)
C4 0.0158(5) 0.0138(5) 0.0141(5) -0.0024(4) 0.0011(4) -0.0010(4)
C5 0.0163(5) 0.0143(5) 0.0131(5) -0.0014(4) 0.0010(4) -0.0016(4)
C11 0.0214(6) 0.0286(6) 0.0162(6) -0.0041(5) 0.0056(5) -0.0047(5)
C116 0.0277(7) 0.0316(7) 0.0332(7) 0.0048(6) 0.0058(6) 0.0034(6)
C115 0.0228(6) 0.0326(7) 0.0273(7) -0.0039(5) 0.0081(5) -0.0032(5)
C114 0.0306(7) 0.0282(7) 0.0253(7) -0.0009(5) 0.0129(5) 0.0002(5)
C113 0.0280(7) 0.0407(8) 0.0265(7) 0.0023(6) 0.0070(6) 0.0068(6)
C112 0.0222(6) 0.0349(7) 0.0376(8) -0.0037(6) 0.0083(6) -0.0025(6)
C111 0.0313(7) 0.0233(6) 0.0411(8) 0.0032(6) 0.0128(6) -0.0010(5)
C12 0.0370(8) 0.0355(7) 0.0171(6) 0.0042(5) 0.0027(5) -0.0101(6)
C13 0.0241(7) 0.0511(9) 0.0277(7) -0.0119(6) 0.0117(6) -0.0065(6)
C14 0.0260(7) 0.0351(7) 0.0206(6) -0.0110(5) 0.0077(5) -0.0066(5)
C21 0.0179(6) 0.0176(5) 0.0131(5) -0.0041(4) 0.0040(4) -0.0017(4)
C22 0.0189(6) 0.0189(6) 0.0184(6) -0.0030(4) 0.0025(4) 0.0000(4)
C23 0.0280(6) 0.0182(6) 0.0209(6) -0.0018(5) 0.0031(5) 0.0005(5)
C24 0.0307(7) 0.0204(6) 0.0221(6) -0.0026(5) 0.0077(5) -0.0093(5)
C25 0.0183(6) 0.0295(7) 0.0274(7) -0.0050(5) 0.0077(5) -0.0062(5)
C26 0.0186(6) 0.0207(6) 0.0225(6) -0.0032(5) 0.0049(5) 0.0003(5)
C31 0.0176(5) 0.0170(5) 0.0146(5) -0.0002(4) 0.0051(4) 0.0022(4)
C32 0.0223(6) 0.0196(6) 0.0230(6) -0.0010(5) -0.0001(5) 0.0009(5)
C33 0.0255(6) 0.0269(6) 0.0230(6) 0.0031(5) -0.0011(5) 0.0066(5)
C34 0.0320(7) 0.0187(6) 0.0245(6) 0.0064(5) 0.0088(5) 0.0082(5)
C35 0.0262(6) 0.0175(6) 0.0228(6) -0.0007(5) 0.0108(5) -0.0003(5)
C36 0.0183(6) 0.0188(6) 0.0159(5) -0.0010(4) 0.0047(4) 0.0012(4)
C41 0.0176(5) 0.0134(5) 0.0168(5) 0.0010(4) 0.0052(4) -0.0010(4)
C42 0.0177(6) 0.0224(6) 0.0199(6) -0.0032(5) 0.0031(5) -0.0004(5)
C43 0.0189(6) 0.0265(6) 0.0285(7) -0.0036(5) 0.0084(5) 0.0027(5)
C44 0.0280(7) 0.0220(6) 0.0225(6) -0.0054(5) 0.0116(5) 0.0001(5)
C45 0.0270(6) 0.0226(6) 0.0161(6) -0.0026(5) 0.0033(5) -0.0017(5)
C46 0.0181(6) 0.0191(6) 0.0184(6) 0.0009(4) 0.0033(4) 0.0013(4)
C51 0.0192(6) 0.0132(5) 0.0172(6) -0.0017(4) 0.0061(4) 0.0016(4)
C52 0.0229(6) 0.0230(6) 0.0186(6) -0.0006(5) 0.0038(5) -0.0047(5)
C53 0.0314(7) 0.0308(7) 0.0266(7) -0.0024(5) 0.0090(6) -0.0149(6)
C54 0.0423(8) 0.0229(6) 0.0248(7) 0.0036(5) 0.0135(6) -0.0079(6)
C55 0.0331(7) 0.0263(6) 0.0202(6) 0.0056(5) 0.0067(5) 0.0052(5)
C56 0.0192(6) 0.0230(6) 0.0206(6) 0.0016(5) 0.0053(5) 0.0017(5)
C61 0.0164(5) 0.0166(5) 0.0132(5) -0.0004(4) 0.0022(4) 0.0012(4)
C62 0.0187(6) 0.0186(6) 0.0200(6) 0.0004(4) 0.0060(5) 0.0004(4)
C63 0.0288(7) 0.0168(6) 0.0222(6) 0.0018(5) 0.0072(5) 0.0038(5)
C64 0.0228(6) 0.0234(6) 0.0252(6) -0.0008(5) 0.0039(5) 0.0094(5)
C65 0.0164(6) 0.0268(6) 0.0274(7) -0.0047(5) 0.0044(5) 0.0017(5)
C66 0.0185(6) 0.0182(6) 0.0219(6) -0.0018(5) 0.0046(5) -0.0008(4)
C71 0.0122(5) 0.0164(5) 0.0194(6) -0.0005(4) 0.0042(4) 0.0008(4)
C72 0.0197(6) 0.0199(6) 0.0186(6) 0.0015(4) 0.0060(5) 0.0009(5)
C73 0.0245(6) 0.0182(6) 0.0321(7) 0.0007(5) 0.0129(5) -0.0032(5)
C74 0.0182(6) 0.0204(6) 0.0329(7) -0.0093(5) 0.0067(5) -0.0044(5)
C75 0.0175(6) 0.0235(6) 0.0211(6) -0.0048(5) 0.0019(5) 0.0014(5)
C76 0.0164(5) 0.0172(5) 0.0193(6) 0.0003(4) 0.0037(4) 0.0011(4)

loop_
_atom_type_symbol
_atom_type_description
_atom_type_scat_dispersion_real
_atom_type_scat_dispersion_imag
_atom_type_scat_source
C C 0.0033 0.0016 'International Tables Vol C Tables 4.2.6.8 and 6.1.1.4'
H H 0.0000 0.0000 'International Tables Vol C Tables 4.2.6.8 and 6.1.1.4'
B B 0.0013 0.0007 'International Tables Vol C Tables 4.2.6.8 and 6.1.1.4'
N N 0.0061 0.0033 'International Tables Vol C Tables 4.2.6.8 and 6.1.1.4'
O O 0.0106 0.0060 'International Tables Vol C Tables 4.2.6.8 and 6.1.1.4'

loop_
_geom_angle_atom_site_label_1
_geom_angle_atom_site_label_2
_geom_angle_atom_site_label_3
_geom_angle
_geom_angle_site_symmetry_1
_geom_angle_site_symmetry_3
B1 O1 N1 114.80(9) . .
N1 C1 C21 109.71(9) . .
N1 C1 C2 114.97(9) . .
C21 C1 C2 113.08(9) . .
N1 C1 H1 106.1 . .
C21 C1 H1 106.1 . .
C2 C1 H1 106.1 . .
O1 N1 C11 103.72(8) . .
O1 N1 C1 109.69(8) . .
C11 N1 C1 113.90(10) . .
O1 B1 C71 113.81(10) . .
O1 B1 C5 122.89(10) . .
C71 B1 C5 123.26(10) . .
C3 C2 C31 122.13(10) . .
C3 C2 C1 124.61(10) . .
C31 C2 C1 113.26(10) . .
C2 C3 C41 122.44(10) . .
C2 C3 C4 121.44(10) . .
C41 C3 C4 116.07(10) . .
C5 C4 C51 126.67(10) . .
C5 C4 C3 115.76(10) . .
C51 C4 C3 117.38(10) . .
C4 C5 C61 127.56(10) . .
C4 C5 B1 115.24(10) . .
C61 C5 B1 117.20(10) . .
N1 C11 C14 107.85(10) . .
N1 C11 C12 113.02(10) . .
C14 C11 C12 110.21(11) . .
N1 C11 C13 106.34(11) . .
C14 C11 C13 109.05(11) . .
C12 C11 C13 110.22(11) . .
C111 C116 C115 119.75(13) . .
C111 C116 H116 120.1 . .
C115 C116 H116 120.1 . .
C114 C115 C116 120.23(13) . .
C114 C115 H115 119.9 . .
C116 C115 H115 119.9 . .
C115 C114 C113 119.89(13) . .
C115 C114 H114 120.1 . .
C113 C114 H114 120.1 . .
C112 C113 C114 119.94(13) . .
C112 C113 H113 120.0 . .
C114 C113 H113 120.0 . .
C111 C112 C113 119.91(13) . .
C111 C112 H112 120.0 . .
C113 C112 H112 120.0 . .
C112 C111 C116 120.27(13) . .
C112 C111 H111 119.9 . .
C116 C111 H111 119.9 . .
C11 C12 H12A 109.5 . .
C11 C12 H12B 109.5 . .
H12A C12 H12B 109.5 . .
C11 C12 H12C 109.5 . .
H12A C12 H12C 109.5 . .
H12B C12 H12C 109.5 . .
C11 C13 H13A 109.5 . .
C11 C13 H13B 109.5 . .
H13A C13 H13B 109.5 . .
C11 C13 H13C 109.5 . .
H13A C13 H13C 109.5 . .
H13B C13 H13C 109.5 . .
C11 C14 H14A 109.5 . .
C11 C14 H14B 109.5 . .
H14A C14 H14B 109.5 . .
C11 C14 H14C 109.5 . .
H14A C14 H14C 109.5 . .
H14B C14 H14C 109.5 . .
C22 C21 C26 118.24(11) . .
C22 C21 C1 123.11(10) . .
C26 C21 C1 118.64(10) . .
C21 C22 C23 120.86(11) . .
C21 C22 H22 119.6 . .
C23 C22 H22 119.6 . .
C24 C23 C22 120.51(11) . .
C24 C23 H23 119.7 . .
C22 C23 H23 119.7 . .
C25 C24 C23 119.17(11) . .
C25 C24 H24 120.4 . .
C23 C24 H24 120.4 . .
C24 C25 C26 120.41(12) . .
C24 C25 H25 119.8 . .
C26 C25 H25 119.8 . .
C25 C26 C21 120.78(11) . .
C25 C26 H26 119.6 . .
C21 C26 H26 119.6 . .
C36 C31 C32 118.03(11) . .
C36 C31 C2 119.56(10) . .
C32 C31 C2 122.32(10) . .
C33 C32 C31 121.09(11) . .
C33 C32 H32 119.5 . .
C31 C32 H32 119.5 . .
C32 C33 C34 120.09(12) . .
C32 C33 H33 120.0 . .
C34 C33 H33 120.0 . .
C35 C34 C33 119.56(11) . .
C35 C34 H34 120.2 . .
C33 C34 H34 120.2 . .
C34 C35 C36 120.31(11) . .
C34 C35 H35 119.8 . .
C36 C35 H35 119.8 . .
C35 C36 C31 120.92(11) . .
C35 C36 H36 119.5 . .
C31 C36 H36 119.5 . .
C46 C41 C42 118.31(11) . .
C46 C41 C3 120.61(10) . .
C42 C41 C3 121.06(11) . .
C43 C42 C41 120.72(11) . .
C43 C42 H42 119.6 . .
C41 C42 H42 119.6 . .
C44 C43 C42 120.40(12) . .
C44 C43 H43 119.8 . .
C42 C43 H43 119.8 . .
C45 C44 C43 119.47(11) . .
C45 C44 H44 120.3 . .
C43 C44 H44 120.3 . .
C44 C45 C46 120.16(12) . .
C44 C45 H45 119.9 . .
C46 C45 H45 119.9 . .
C45 C46 C41 120.94(11) . .
C45 C46 H46 119.5 . .
C41 C46 H46 119.5 . .
C52 C51 C56 118.43(11) . .
C52 C51 C4 120.50(11) . .
C56 C51 C4 121.04(11) . .
C53 C52 C51 120.43(12) . .
C53 C52 H52 119.8 . .
C51 C52 H52 119.8 . .
C54 C53 C52 120.45(12) . .
C54 C53 H53 119.8 . .
C52 C53 H53 119.8 . .
C53 C54 C55 119.75(12) . .
C53 C54 H54 120.1 . .
C55 C54 H54 120.1 . .
C56 C55 C54 119.90(12) . .
C56 C55 H55 120.1 . .
C54 C55 H55 120.1 . .
C55 C56 C51 121.00(12) . .
C55 C56 H56 119.5 . .
C51 C56 H56 119.5 . .
C66 C61 C62 117.16(10) . .
C66 C61 C5 118.43(10) . .
C62 C61 C5 124.17(10) . .
C63 C62 C61 121.04(11) . .
C63 C62 H62 119.5 . .
C61 C62 H62 119.5 . .
C62 C63 C64 120.75(12) . .
C62 C63 H63 119.6 . .
C64 C63 H63 119.6 . .
C65 C64 C63 119.19(11) . .
C65 C64 H64 120.4 . .
C63 C64 H64 120.4 . .
C64 C65 C66 120.18(12) . .
C64 C65 H65 119.9 . .
C66 C65 H65 119.9 . .
C65 C66 C61 121.66(11) . .
C65 C66 H66 119.2 . .
C61 C66 H66 119.2 . .
C76 C71 C72 117.45(11) . .
C76 C71 B1 121.81(10) . .
C72 C71 B1 120.72(11) . .
C73 C72 C71 121.25(12) . .
C73 C72 H72 119.4 . .
C71 C72 H72 119.4 . .
C72 C73 C74 120.03(11) . .
C72 C73 H73 120.0 . .
C74 C73 H73 120.0 . .
C75 C74 C73 120.05(11) . .
C75 C74 H74 120.0 . .
C73 C74 H74 120.0 . .
C74 C75 C76 119.59(12) . .
C74 C75 H75 120.2 . .
C76 C75 H75 120.2 . .
C75 C76 C71 121.61(11) . .
C75 C76 H76 119.2 . .
C71 C76 H76 119.2 . .

loop_
_geom_bond_atom_site_label_1
_geom_bond_atom_site_label_2
_geom_bond_distance
_geom_bond_site_symmetry_2
O1 B1 1.3587(17) .
O1 N1 1.4575(12) .
C1 N1 1.5075(15) .
C1 C21 1.5274(16) .
C1 C2 1.5380(16) .
C1 H1 1.0000 .
N1 C11 1.5032(17) .
B1 C71 1.5747(17) .
B1 C5 1.5830(17) .
C2 C3 1.3586(18) .
C2 C31 1.4972(15) .
C3 C41 1.4955(16) .
C3 C4 1.4959(15) .
C4 C5 1.3600(17) .
C4 C51 1.4894(16) .
C5 C61 1.4839(15) .
C11 C14 1.5273(17) .
C11 C12 1.5296(19) .
C11 C13 1.5298(19) .
C116 C111 1.382(2) .
C116 C115 1.387(2) .
C116 H116 0.9500 .
C115 C114 1.378(2) .
C115 H115 0.9500 .
C114 C113 1.388(2) .
C114 H114 0.9500 .
C113 C112 1.386(2) .
C113 H113 0.9500 .
C112 C111 1.380(2) .
C112 H112 0.9500 .
C111 H111 0.9500 .
C12 H12A 0.9800 .
C12 H12B 0.9800 .
C12 H12C 0.9800 .
C13 H13A 0.9800 .
C13 H13B 0.9800 .
C13 H13C 0.9800 .
C14 H14A 0.9800 .
C14 H14B 0.9800 .
C14 H14C 0.9800 .
C21 C22 1.3886(16) .
C21 C26 1.3989(17) .
C22 C23 1.3901(17) .
C22 H22 0.9500 .
C23 C24 1.3856(19) .
C23 H23 0.9500 .
C24 C25 1.3856(19) .
C24 H24 0.9500 .
C25 C26 1.3885(18) .
C25 H25 0.9500 .
C26 H26 0.9500 .
C31 C36 1.3967(16) .
C31 C32 1.3979(18) .
C32 C33 1.3862(17) .
C32 H32 0.9500 .
C33 C34 1.3892(19) .
C33 H33 0.9500 .
C34 C35 1.384(2) .
C34 H34 0.9500 .
C35 C36 1.3882(17) .
C35 H35 0.9500 .
C36 H36 0.9500 .
C41 C46 1.3932(18) .
C41 C42 1.3970(17) .
C42 C43 1.3879(17) .
C42 H42 0.9500 .
C43 C44 1.3860(19) .
C43 H43 0.9500 .
C44 C45 1.3868(19) .
C44 H44 0.9500 .
C45 C46 1.3897(17) .
C45 H45 0.9500 .
C46 H46 0.9500 .
C51 C52 1.3924(17) .
C51 C56 1.3974(18) .
C52 C53 1.3919(18) .
C52 H52 0.9500 .
C53 C54 1.381(2) .
C53 H53 0.9500 .
C54 C55 1.388(2) .
C54 H54 0.9500 .
C55 C56 1.3856(18) .
C55 H55 0.9500 .
C56 H56 0.9500 .
C61 C66 1.4020(17) .
C61 C62 1.4049(16) .
C62 C63 1.3840(17) .
C62 H62 0.9500 .
C63 C64 1.3894(19) .
C63 H63 0.9500 .
C64 C65 1.3845(18) .
C64 H64 0.9500 .
C65 C66 1.3868(17) .
C65 H65 0.9500 .
C66 H66 0.9500 .
C71 C76 1.4015(18) .
C71 C72 1.4041(16) .
C72 C73 1.3851(17) .
C72 H72 0.9500 .
C73 C74 1.389(2) .
C73 H73 0.9500 .
C74 C75 1.3882(18) .
C74 H74 0.9500 .
C75 C76 1.3884(17) .
C75 H75 0.9500 .
C76 H76 0.9500 .

loop_
_geom_torsion_atom_site_label_1
_geom_torsion_atom_site_label_2
_geom_torsion_atom_site_label_3
_geom_torsion_atom_site_label_4
_geom_torsion
_geom_torsion_site_symmetry_1
_geom_torsion_site_symmetry_2
_geom_torsion_site_symmetry_3
_geom_torsion_site_symmetry_4
B1 O1 N1 C11 162.44(9) . . . .
B1 O1 N1 C1 -75.53(11) . . . .
C21 C1 N1 O1 142.63(9) . . . .
C2 C1 N1 O1 13.87(12) . . . .
C21 C1 N1 C11 -101.65(11) . . . .
C2 C1 N1 C11 129.59(10) . . . .
N1 O1 B1 C71 177.66(8) . . . .
N1 O1 B1 C5 -4.59(14) . . . .
N1 C1 C2 C3 77.87(14) . . . .
C21 C1 C2 C3 -49.20(15) . . . .
N1 C1 C2 C31 -101.19(11) . . . .
C21 C1 C2 C31 131.74(10) . . . .
C31 C2 C3 C41 -15.30(17) . . . .
C1 C2 C3 C41 165.72(10) . . . .
C31 C2 C3 C4 162.23(10) . . . .
C1 C2 C3 C4 -16.75(17) . . . .
C2 C3 C4 C5 -53.07(15) . . . .
C41 C3 C4 C5 124.62(11) . . . .
C2 C3 C4 C51 131.56(11) . . . .
C41 C3 C4 C51 -50.75(13) . . . .
C51 C4 C5 C61 -13.21(18) . . . .
C3 C4 C5 C61 171.92(10) . . . .
C51 C4 C5 B1 166.05(10) . . . .
C3 C4 C5 B1 -8.82(14) . . . .
O1 B1 C5 C4 89.18(14) . . . .
C71 B1 C5 C4 -93.29(13) . . . .
O1 B1 C5 C61 -91.48(14) . . . .
C71 B1 C5 C61 86.05(13) . . . .
O1 N1 C11 C14 173.29(9) . . . .
C1 N1 C11 C14 54.12(13) . . . .
O1 N1 C11 C12 51.21(12) . . . .
C1 N1 C11 C12 -67.97(12) . . . .
O1 N1 C11 C13 -69.86(11) . . . .
C1 N1 C11 C13 170.97(10) . . . .
C111 C116 C115 C114 0.2(2) . . . .
C116 C115 C114 C113 -0.3(2) . . . .
C115 C114 C113 C112 -0.1(2) . . . .
C114 C113 C112 C111 0.5(2) . . . .
C113 C112 C111 C116 -0.5(2) . . . .
C115 C116 C111 C112 0.2(2) . . . .
N1 C1 C21 C22 -18.32(15) . . . .
C2 C1 C21 C22 111.47(12) . . . .
N1 C1 C21 C26 160.37(10) . . . .
C2 C1 C21 C26 -69.84(14) . . . .
C26 C21 C22 C23 1.24(17) . . . .
C1 C21 C22 C23 179.93(11) . . . .
C21 C22 C23 C24 -0.44(18) . . . .
C22 C23 C24 C25 -0.57(18) . . . .
C23 C24 C25 C26 0.75(19) . . . .
C24 C25 C26 C21 0.06(19) . . . .
C22 C21 C26 C25 -1.05(17) . . . .
C1 C21 C26 C25 -179.81(11) . . . .
C3 C2 C31 C36 -52.78(16) . . . .
C1 C2 C31 C36 126.30(11) . . . .
C3 C2 C31 C32 130.84(13) . . . .
C1 C2 C31 C32 -50.07(15) . . . .
C36 C31 C32 C33 0.74(18) . . . .
C2 C31 C32 C33 177.17(11) . . . .
C31 C32 C33 C34 -1.0(2) . . . .
C32 C33 C34 C35 0.48(19) . . . .
C33 C34 C35 C36 0.31(18) . . . .
C34 C35 C36 C31 -0.58(18) . . . .
C32 C31 C36 C35 0.06(17) . . . .
C2 C31 C36 C35 -176.47(10) . . . .
C2 C3 C41 C46 137.99(12) . . . .
C4 C3 C41 C46 -39.67(15) . . . .
C2 C3 C41 C42 -43.57(16) . . . .
C4 C3 C41 C42 138.77(11) . . . .
C46 C41 C42 C43 -0.50(17) . . . .
C3 C41 C42 C43 -178.97(11) . . . .
C41 C42 C43 C44 -0.13(19) . . . .
C42 C43 C44 C45 0.02(19) . . . .
C43 C44 C45 C46 0.72(19) . . . .
C44 C45 C46 C41 -1.37(18) . . . .
C42 C41 C46 C45 1.24(17) . . . .
C3 C41 C46 C45 179.72(10) . . . .
C5 C4 C51 C52 138.73(12) . . . .
C3 C4 C51 C52 -46.47(15) . . . .
C5 C4 C51 C56 -43.42(17) . . . .
C3 C4 C51 C56 131.38(11) . . . .
C56 C51 C52 C53 1.87(18) . . . .
C4 C51 C52 C53 179.77(11) . . . .
C51 C52 C53 C54 -0.1(2) . . . .
C52 C53 C54 C55 -1.3(2) . . . .
C53 C54 C55 C56 0.9(2) . . . .
C54 C55 C56 C51 0.96(19) . . . .
C52 C51 C56 C55 -2.32(17) . . . .
C4 C51 C56 C55 179.79(11) . . . .
C4 C5 C61 C66 161.52(11) . . . .
B1 C5 C61 C66 -17.73(15) . . . .
C4 C5 C61 C62 -24.37(18) . . . .
B1 C5 C61 C62 156.38(11) . . . .
C66 C61 C62 C63 -1.95(17) . . . .
C5 C61 C62 C63 -176.13(11) . . . .
C61 C62 C63 C64 1.13(18) . . . .
C62 C63 C64 C65 0.51(19) . . . .
C63 C64 C65 C66 -1.26(19) . . . .
C64 C65 C66 C61 0.39(19) . . . .
C62 C61 C66 C65 1.20(17) . . . .
C5 C61 C66 C65 175.73(11) . . . .
O1 B1 C71 C76 171.87(10) . . . .
C5 B1 C71 C76 -5.87(16) . . . .
O1 B1 C71 C72 -6.36(15) . . . .
C5 B1 C71 C72 175.90(10) . . . .
C76 C71 C72 C73 -0.90(17) . . . .
B1 C71 C72 C73 177.41(11) . . . .
C71 C72 C73 C74 -0.14(18) . . . .
C72 C73 C74 C75 0.98(18) . . . .
C73 C74 C75 C76 -0.75(18) . . . .
C74 C75 C76 C71 -0.34(17) . . . .
C72 C71 C76 C75 1.14(16) . . . .
B1 C71 C76 C75 -177.15(10) . . . .
